data_2241457
loop_
_publ_author_name
'Safyanova, Inna S.'
'Ohui, Kateryna A.'
'Omelchenko, Irina V.'

_publ_section_title
;
 Crystal structure of <i>N</i>-hydroxypicolinamide monohydrate
;
_journal_coeditor_code GK2650
_journal_issue 2
_journal_name_full 'Acta Crystallographica Section E'
_journal_page_first 117
_journal_page_last 119
_journal_paper_doi 10.1107/S2056989015024706
_journal_volume 72
_journal_year 2016
_chemical_formula_iupac 'C6 H6 N2 O2, H2 O'
_chemical_formula_moiety 'C6 H6 N2 O2, H2 O'
_chemical_formula_sum 'C6 H8 N2 O3'
_chemical_formula_weight 156.14
_chemical_melting_point 393
_chemical_name_common
;
<i>N</i>-Hydroxypicolinamide monohydrate
;
_chemical_name_systematic
;
<i>N</i>-Hydroxypyridine-2-carboxamide monohydrate
;
_space_group_crystal_system monoclinic
_space_group_IT_number 15
_space_group_name_Hall '-C 2yc'
_space_group_name_H-M_alt 'C 1 2/c 1'
_symmetry_space_group_name_Hall '-C 2yc'
_symmetry_space_group_name_H-M 'C 1 2/c 1'
_atom_sites_solution_hydrogens geom
_atom_sites_solution_primary direct
_atom_sites_solution_secondary difmap
_audit_creation_method
;
Olex2 1.2
(compiled 2015.01.26 svn.r3150 for OlexSys, GUI svn.r4998)
;
_cell_angle_alpha 90.00
_cell_angle_beta 100.570(7)
_cell_angle_gamma 90.00
_cell_formula_units_Z 8
_cell_length_a 18.7471(13)
_cell_length_b 3.8129(4)
_cell_length_c 20.4813(17)
_cell_measurement_reflns_used 893
_cell_measurement_temperature 298
_cell_measurement_theta_max 28.9930
_cell_measurement_theta_min 4.0460
_cell_volume 1439.2(2)
_computing_cell_refinement
;
CrysAlis PRO (Agilent, 2013)
;
_computing_data_collection
;
CrysAlis PRO (Agilent, 2013)
;
_computing_data_reduction
;
CrysAlis PRO (Agilent, 2013)
;
_computing_molecular_graphics
;
<i>OLEX2</i> (Dolomanov <i>et al.</i>,  2009)
;
_computing_publication_material
;
<i>OLEX2</i> (Dolomanov <i>et al.</i>,  2009)
;
_computing_structure_refinement
;
SHELXL2014 (Sheldrick, 2015b)
;
_computing_structure_solution
;
SHELXT (Sheldrick, 2015a)
;
_diffrn_ambient_temperature 298
_diffrn_detector_area_resol_mean 16.1827
_diffrn_measured_fraction_theta_full 0.998
_diffrn_measured_fraction_theta_max 0.996
_diffrn_measurement_device 'four-circle diffractometer'
_diffrn_measurement_device_type 'Agilent Xcalibur, Sapphire3'
_diffrn_measurement_method '\w scans'
_diffrn_radiation_monochromator graphite
_diffrn_radiation_type MoK\a
_diffrn_radiation_wavelength 0.71073
_diffrn_reflns_av_R_equivalents 0.0372
_diffrn_reflns_limit_h_max 22
_diffrn_reflns_limit_h_min -22
_diffrn_reflns_limit_k_max 4
_diffrn_reflns_limit_k_min -4
_diffrn_reflns_limit_l_max 24
_diffrn_reflns_limit_l_min -24
_diffrn_reflns_number 2491
_diffrn_reflns_theta_full 25.242
_diffrn_reflns_theta_max 26.01
_diffrn_reflns_theta_min 3.26
_exptl_absorpt_coefficient_mu 0.117
_exptl_absorpt_correction_T_max 1.00000
_exptl_absorpt_correction_T_min 0.47610
_exptl_absorpt_correction_type multi-scan
_exptl_absorpt_process_details
;
(CrysAlis PRO; Agilent, 2013)
;
_exptl_crystal_colour 'clear colourless'
_exptl_crystal_density_diffrn 1.441
_exptl_crystal_density_method 'not measured'
_exptl_crystal_description plate
_exptl_crystal_F_000 656
_exptl_crystal_size_max 0.4
_exptl_crystal_size_mid 0.4
_exptl_crystal_size_min 0.1
_refine_diff_density_max 0.186
_refine_diff_density_min -0.248
_refine_ls_extinction_method none
_refine_ls_goodness_of_fit_ref 0.988
_refine_ls_hydrogen_treatment constr
_refine_ls_matrix_type full
_refine_ls_number_parameters 102
_refine_ls_number_reflns 1401
_refine_ls_number_restraints 0
_refine_ls_restrained_S_all 0.988
_refine_ls_R_factor_all 0.0686
_refine_ls_R_factor_gt 0.0527
_refine_ls_shift/su_max 0.000
_refine_ls_shift/su_mean 0.000
_refine_ls_structure_factor_coef Fsqd
_refine_ls_weighting_details 'w=1/[\s^2^(Fo^2^)+(0.0751P)^2^] where P=(Fo^2^+2Fc^2^)/3'
_refine_ls_weighting_scheme calc
_refine_ls_wR_factor_gt 0.1323
_refine_ls_wR_factor_ref 0.1425
_reflns_number_gt 1053
_reflns_number_total 1401
_reflns_threshold_expression >2sigma(I)
_cod_data_source_file gk2650sup1.cif
_cod_data_source_block I
_cod_database_code 2241457

loop_
_space_group_symop_id
_space_group_symop_operation_xyz
1 'x, y, z'
2 '-x, y, -z+1/2'
3 'x+1/2, y+1/2, z'
4 '-x+1/2, y+1/2, -z+1/2'
5 '-x, -y, -z'
6 'x, -y, z-1/2'
7 '-x+1/2, -y+1/2, -z'
8 'x+1/2, -y+1/2, z-1/2'

loop_
_atom_site_type_symbol
_atom_site_label
_atom_site_fract_x
_atom_site_fract_y
_atom_site_fract_z
_atom_site_U_iso_or_equiv
_atom_site_adp_type
_atom_site_calc_flag
_atom_site_occupancy
O O1 0.52649(8) 0.3700(4) 0.43254(7) 0.0468(5) Uani d 1
O O2 0.40179(7) 0.5190(5) 0.35109(7) 0.0506(5) Uani d 1
H H2 0.3916 0.6429 0.3808 0.076 Uiso calc 1
N N1 0.59448(9) 0.8106(5) 0.30306(8) 0.0366(5) Uani d 1
N N2 0.46909(9) 0.6163(5) 0.33806(8) 0.0410(5) Uani d 1
H H2A 0.4722 0.7305 0.3025 0.049 Uiso calc 1
C C1 0.59810(10) 0.6575(5) 0.36271(9) 0.0323(5) Uani d 1
C C2 0.66231(11) 0.6152(6) 0.40743(11) 0.0428(6) Uani d 1
H H2B 0.6628 0.5119 0.4487 0.051 Uiso calc 1
C C3 0.72601(11) 0.7308(6) 0.38915(13) 0.0519(7) Uani d 1
H H3 0.7703 0.7030 0.4178 0.062 Uiso calc 1
C C4 0.72296(11) 0.8863(6) 0.32857(13) 0.0482(6) Uani d 1
H H4 0.7650 0.9656 0.3154 0.058 Uiso calc 1
C C5 0.65653(12) 0.9234(6) 0.28737(11) 0.0434(6) Uani d 1
H H5 0.6549 1.0327 0.2465 0.052 Uiso calc 1
C C6 0.52864(10) 0.5321(6) 0.38079(9) 0.0332(5) Uani d 1
O O1W 0.39862(8) 0.9488(5) 0.45255(8) 0.0501(5) Uani d 1
H H1WA 0.4308 1.0938 0.4455 0.075 Uiso d 1
H H1WB 0.4202 0.8351 0.4861 0.075 Uiso d 1

loop_
_atom_site_aniso_label
_atom_site_aniso_U_11
_atom_site_aniso_U_22
_atom_site_aniso_U_33
_atom_site_aniso_U_12
_atom_site_aniso_U_13
_atom_site_aniso_U_23
O1 0.0447(8) 0.0657(11) 0.0287(8) 0.0009(7) 0.0035(6) 0.0147(7)
O2 0.0332(8) 0.0832(13) 0.0350(9) -0.0121(8) 0.0051(6) 0.0062(8)
N1 0.0370(9) 0.0465(11) 0.0267(9) -0.0051(8) 0.0069(7) -0.0036(8)
N2 0.0307(9) 0.0670(13) 0.0252(9) -0.0038(8) 0.0048(7) 0.0107(9)
C1 0.0344(10) 0.0371(11) 0.0252(10) 0.0012(8) 0.0047(8) -0.0061(8)
C2 0.0369(11) 0.0543(14) 0.0347(12) 0.0052(9) 0.0000(9) -0.0030(11)
C3 0.0322(11) 0.0640(17) 0.0554(16) 0.0028(11) -0.0027(10) -0.0116(13)
C4 0.0351(11) 0.0569(15) 0.0552(15) -0.0091(10) 0.0156(10) -0.0148(12)
C5 0.0435(12) 0.0538(15) 0.0348(12) -0.0062(11) 0.0121(9) -0.0047(11)
C6 0.0359(11) 0.0409(12) 0.0224(10) -0.0012(9) 0.0043(8) -0.0013(9)
O1W 0.0408(8) 0.0687(11) 0.0404(9) 0.0044(8) 0.0068(7) 0.0163(8)

loop_
_atom_type_symbol
_atom_type_description
_atom_type_scat_dispersion_real
_atom_type_scat_dispersion_imag
_atom_type_scat_source
C C 0.0033 0.0016 'International Tables Vol C Tables 4.2.6.8 and 6.1.1.4'
H H 0.0000 0.0000 'International Tables Vol C Tables 4.2.6.8 and 6.1.1.4'
N N 0.0061 0.0033 'International Tables Vol C Tables 4.2.6.8 and 6.1.1.4'
O O 0.0106 0.0060 'International Tables Vol C Tables 4.2.6.8 and 6.1.1.4'

loop_
_geom_angle_atom_site_label_1
_geom_angle_atom_site_label_2
_geom_angle_atom_site_label_3
_geom_angle
N2 O2 H2 109.5
C5 N1 C1 117.26(17)
C6 N2 O2 119.60(16)
C6 N2 H2A 120.2
O2 N2 H2A 120.2
N1 C1 C2 123.08(19)
N1 C1 C6 117.54(16)
C2 C1 C6 119.38(18)
C1 C2 C3 118.2(2)
C1 C2 H2B 120.9
C3 C2 H2B 120.9
C4 C3 C2 119.2(2)
C4 C3 H3 120.4
C2 C3 H3 120.4
C3 C4 C5 118.9(2)
C3 C4 H4 120.6
C5 C4 H4 120.6
N1 C5 C4 123.4(2)
N1 C5 H5 118.3
C4 C5 H5 118.3
O1 C6 N2 122.15(18)
O1 C6 C1 122.66(17)
N2 C6 C1 115.17(17)
H1WA O1W H1WB 102.7

loop_
_geom_bond_atom_site_label_1
_geom_bond_atom_site_label_2
_geom_bond_distance
O1 C6 1.234(2)
O2 N2 1.387(2)
O2 H2 0.8200
N1 C5 1.334(3)
N1 C1 1.344(3)
N2 C6 1.325(2)
N2 H2A 0.8600
C1 C2 1.382(3)
C1 C6 1.496(3)
C2 C3 1.387(3)
C2 H2B 0.9300
C3 C4 1.367(3)
C3 H3 0.9300
C4 C5 1.378(3)
C4 H4 0.9300
C5 H5 0.9300
O1W H1WA 0.8503
O1W H1WB 0.8499

loop_
_geom_hbond_atom_site_label_D
_geom_hbond_atom_site_label_H
_geom_hbond_atom_site_label_A
_geom_hbond_site_symmetry_A
_geom_hbond_distance_DH
_geom_hbond_distance_HA
_geom_hbond_distance_DA
_geom_hbond_angle_DHA
O2 H2 O1W . 0.82 1.86 2.656(2) 162.5
N2 H2A N1 2_655 0.86 2.31 3.010(2) 138.7
O1W H1WA O1 1_565 0.85 2.14 2.976(2) 168.3
O1W H1WB O1 5_666 0.85 1.94 2.788(2) 173.0

loop_
_geom_torsion_atom_site_label_1
_geom_torsion_atom_site_label_2
_geom_torsion_atom_site_label_3
_geom_torsion_atom_site_label_4
_geom_torsion
C5 N1 C1 C2 0.3(3)
C5 N1 C1 C6 179.67(17)
N1 C1 C2 C3 -1.2(3)
C6 C1 C2 C3 179.4(2)
C1 C2 C3 C4 1.0(3)
C2 C3 C4 C5 0.0(4)
C1 N1 C5 C4 0.8(3)
C3 C4 C5 N1 -1.0(4)
O2 N2 C6 O1 -0.4(3)
O2 N2 C6 C1 -178.54(17)
N1 C1 C6 O1 175.6(2)
C2 C1 C6 O1 -5.0(3)
N1 C1 C6 N2 -6.2(3)
C2 C1 C6 N2 173.20(18)

_cod_database_fobs_code 2241457
